data_7042927
loop_
_publ_author_name
'Brechin, Euan K.'
'Fraser, Hector'
'Nichol, Gary Stephen'
'Velmurugan, Gunasekaran'
'Rajaraman, Gopalan'

_publ_section_title
;
 Magneto-structural correlations in a family of dialkoxo bridged chromium
 dimers
;
_journal_name_full 'Dalton Trans.'
_journal_paper_doi 10.1039/C7DT01197K
_journal_year 2017
_chemical_absolute_configuration ad
_chemical_formula_moiety 'C24 H20 Br2 Cr2 N4 O6'
_chemical_formula_sum 'C24 H20 Br2 Cr2 N4 O6'
_chemical_formula_weight 724.26
_space_group_crystal_system orthorhombic
_space_group_IT_number 34
_space_group_name_Hall 'P 2 -2n'
_space_group_name_H-M_alt 'P n n 2'
_symmetry_space_group_name_Hall 'P 2 -2n'
_symmetry_space_group_name_H-M 'P n n 2'
_atom_sites_solution_hydrogens geom
_audit_creation_date 2015-11-26
_audit_creation_method
;
Olex2 1.2-beta
(compiled 2015.11.10 svn.r3248 for OlexSys, GUI svn.r5133)
;
_audit_update_record
;
2017-03-27 deposited with the CCDC.
2017-05-08 downloaded from the CCDC.
;
_cell_angle_alpha 90
_cell_angle_beta 90
_cell_angle_gamma 90
_cell_formula_units_Z 2
_cell_length_a 7.8068(2)
_cell_length_b 12.2423(4)
_cell_length_c 13.3916(4)
_cell_measurement_reflns_used 4892
_cell_measurement_temperature 120.0
_cell_measurement_theta_max 29.5150
_cell_measurement_theta_min 4.2070
_cell_volume 1279.88(7)
_computing_cell_refinement
;
CrysAlisPro, Agilent Technologies,
Version 1.171.37.35e (release 07-10-2014 CrysAlis171 .NET)
(compiled Oct  7 2014,17:20:27)
;
_computing_data_collection
;
CrysAlisPro, Agilent Technologies,
Version 1.171.37.35e (release 07-10-2014 CrysAlis171 .NET)
(compiled Oct  7 2014,17:20:27)
;
_computing_data_reduction
;
CrysAlisPro, Agilent Technologies,
Version 1.171.37.35e (release 07-10-2014 CrysAlis171 .NET)
(compiled Oct  7 2014,17:20:27)
;
_computing_molecular_graphics 'Olex2 (Dolomanov et al., 2009)'
_computing_publication_material 'Olex2 (Dolomanov et al., 2009)'
_computing_structure_refinement 'ShelXL (Sheldrick, 2015)'
_computing_structure_solution 'ShelXS (Sheldrick, 2008)'
_diffrn_ambient_environment N~2~
_diffrn_ambient_temperature 120.0
_diffrn_detector 'CCD plate'
_diffrn_detector_area_resol_mean 5.1574
_diffrn_detector_type Atlas
_diffrn_measured_fraction_theta_full 0.998
_diffrn_measured_fraction_theta_max 0.919
_diffrn_measurement_details
;
#__ type_ start__ end____ width___ exp.time_
  1 omega  -20.00   31.00   1.0000   10.0000
omega____ theta____ kappa____ phi______ frames
    -       -9.2747  -99.0000    0.0000 51

#__ type_ start__ end____ width___ exp.time_
  2 omega  -62.00   33.00   1.0000   10.0000
omega____ theta____ kappa____ phi______ frames
    -       10.8372  -38.0000  -90.0000 95

#__ type_ start__ end____ width___ exp.time_
  3 omega  -62.00   31.00   1.0000   10.0000
omega____ theta____ kappa____ phi______ frames
    -       10.8372  -38.0000  120.0000 93

#__ type_ start__ end____ width___ exp.time_
  4 omega  -58.00   26.00   1.0000   10.0000
omega____ theta____ kappa____ phi______ frames
    -       10.8372  -57.0000   30.0000 84
;
_diffrn_measurement_device 'four-circle diffractometer'
_diffrn_measurement_device_type 'Rigaku Oxford Diffraction SuperNova'
_diffrn_measurement_method '\w scans'
_diffrn_orient_matrix_UB_11 -0.0454592000
_diffrn_orient_matrix_UB_12 0.0498867000
_diffrn_orient_matrix_UB_13 -0.0051834000
_diffrn_orient_matrix_UB_21 -0.0137915000
_diffrn_orient_matrix_UB_22 -0.0114767000
_diffrn_orient_matrix_UB_23 -0.0512829000
_diffrn_orient_matrix_UB_31 -0.0774340000
_diffrn_orient_matrix_UB_32 -0.0271752000
_diffrn_orient_matrix_UB_33 0.0121500000
_diffrn_radiation_monochromator mirror
_diffrn_radiation_probe x-ray
_diffrn_radiation_type MoK\a
_diffrn_radiation_wavelength 0.71073
_diffrn_reflns_av_R_equivalents 0.0369
_diffrn_reflns_av_unetI/netI 0.0393
_diffrn_reflns_Laue_measured_fraction_full 0.998
_diffrn_reflns_Laue_measured_fraction_max 0.919
_diffrn_reflns_limit_h_max 9
_diffrn_reflns_limit_h_min -10
_diffrn_reflns_limit_k_max 15
_diffrn_reflns_limit_k_min -15
_diffrn_reflns_limit_l_max 17
_diffrn_reflns_limit_l_min -17
_diffrn_reflns_number 11349
_diffrn_reflns_point_group_measured_fraction_full 0.996
_diffrn_reflns_point_group_measured_fraction_max 0.874
_diffrn_reflns_theta_full 26.000
_diffrn_reflns_theta_max 29.769
_diffrn_reflns_theta_min 3.042
_diffrn_source 'SuperNova (Mo) X-ray Source'
_diffrn_source_current 0.8
_diffrn_source_voltage 50
_exptl_absorpt_coefficient_mu 4.019
_exptl_absorpt_correction_T_max 1.00000
_exptl_absorpt_correction_T_min 0.83855
_exptl_absorpt_correction_type multi-scan
_exptl_absorpt_process_details
;
CrysAlisPro, Agilent Technologies,
Version 1.171.37.35e (release 07-10-2014 CrysAlis171 .NET)
(compiled Oct  7 2014,17:20:27)
Empirical absorption correction using spherical harmonics,
 implemented in SCALE3 ABSPACK scaling algorithm.
Empirical absorption correction using spherical harmonics,
 implemented in SCALE3 ABSPACK scaling algorithm.
;
_exptl_crystal_colour 'light purple'
_exptl_crystal_density_diffrn 1.879
_exptl_crystal_description prism
_exptl_crystal_F_000 716
_exptl_crystal_recrystallization_method 'The material was recrystallised from acetonitrile by solvothermal methods'
_exptl_crystal_size_max 0.2406
_exptl_crystal_size_mid 0.0961
_exptl_crystal_size_min 0.0943
_refine_diff_density_max 0.423
_refine_diff_density_min -0.500
_refine_diff_density_rms 0.089
_refine_ls_abs_structure_details
;
 Flack x determined using 1252 quotients [(I+)-(I-)]/[(I+)+(I-)]
 (Parsons, Flack and Wagner, Acta Cryst. B69 (2013) 249-259).
;
_refine_ls_abs_structure_Flack 0.010(7)
_refine_ls_extinction_method none
_refine_ls_goodness_of_fit_ref 1.066
_refine_ls_hydrogen_treatment constr
_refine_ls_matrix_type full
_refine_ls_number_parameters 172
_refine_ls_number_reflns 3209
_refine_ls_number_restraints 1
_refine_ls_restrained_S_all 1.066
_refine_ls_R_factor_all 0.0344
_refine_ls_R_factor_gt 0.0304
_refine_ls_shift/su_max 0.001
_refine_ls_shift/su_mean 0.000
_refine_ls_structure_factor_coef Fsqd
_refine_ls_weighting_details 'w=1/[\s^2^(Fo^2^)+(0.0169P)^2^+0.7893P] where P=(Fo^2^+2Fc^2^)/3'
_refine_ls_weighting_scheme calc
_refine_ls_wR_factor_gt 0.0549
_refine_ls_wR_factor_ref 0.0570
_reflns_Friedel_coverage 0.830
_reflns_Friedel_fraction_full 0.993
_reflns_Friedel_fraction_max 0.825
_reflns_number_gt 3011
_reflns_number_total 3209
_reflns_threshold_expression 'I > 2\s(I)'
_cod_data_source_file c7dt01197k2.cif
_cod_data_source_block 3
_cod_database_code 7042927
_chemical_oxdiff_formula 'C30 H30 N4 O10 Cr Br'
_chemical_oxdiff_usercomment '@ 120 K 240o'
_shelx_space_group_comment
;
The symmetry employed for this shelxl refinement is uniquely defined
by the following loop, which should always be used as a source of
symmetry information in preference to the above space-group names.
They are only intended as comments.
;
_reflns_odcompleteness_completeness 99.68
_reflns_odcompleteness_iscentric 1
_reflns_odcompleteness_theta 26.32
_olex2_refinement_description
;
1. Fixed Uiso
 At 1.2 times of:
  All C(H) groups, All C(H,H) groups
2.a Secondary CH2 refined with riding coordinates:
 C6(H6A,H6B)
2.b Aromatic/amide H refined with riding coordinates:
 C1(H1), C2(H2), C3(H3), C4(H4), C7(H7), C8(H8), C9(H9), C10(H10)
;
_shelx_shelxl_version_number 2014/7
_olex2_date_sample_submission 2015-11-23
_olex2_diffrn_ambient_temperature_device 'Oxford Cryosystems Cryostream 700+'
_olex2_exptl_crystal_mounting_method 'The crystal was mounted on a MITIGEN holder in Paratone oil'
_olex2_submission_original_sample_id 240o
_olex2_submission_special_instructions 'No special instructions were received'

loop_
_space_group_symop_operation_xyz
'x, y, z'
'-x, -y, z'
'-x+1/2, y+1/2, z+1/2'
'x+1/2, -y+1/2, z+1/2'

loop_
_atom_site_label
_atom_site_type_symbol
_atom_site_fract_x
_atom_site_fract_y
_atom_site_fract_z
_atom_site_U_iso_or_equiv
_atom_site_adp_type
_atom_site_occupancy
_atom_site_site_symmetry_order
_atom_site_calc_flag
_atom_site_refinement_flags_posn
Br1 Br 0.56992(4) 0.80100(3) 0.16824(5) 0.01617(10) Uani 1 1 d .
Cr1 Cr 0.61431(7) 0.60100(5) 0.15724(5) 0.01131(14) Uani 1 1 d .
O1 O 0.6309(3) 0.4401(2) 0.1613(3) 0.0132(5) Uani 1 1 d .
O2 O 0.8588(4) 0.6142(2) 0.1282(2) 0.0156(7) Uani 1 1 d .
O3 O 1.0499(4) 0.6282(3) 0.0040(3) 0.0240(8) Uani 1 1 d .
N1 N 0.6703(5) 0.5779(3) 0.3072(3) 0.0134(7) Uani 1 1 d .
N2 N 0.6003(4) 0.6160(3) 0.0054(3) 0.0122(7) Uani 1 1 d .
C1 C 0.6556(6) 0.6495(4) 0.3830(3) 0.0174(9) Uani 1 1 d .
H1 H 0.6092 0.7198 0.3699 0.021 Uiso 1 1 calc R
C2 C 0.7059(6) 0.6243(4) 0.4794(4) 0.0195(10) Uani 1 1 d .
H2 H 0.6942 0.6762 0.5316 0.023 Uiso 1 1 calc R
C3 C 0.7735(6) 0.5220(4) 0.4982(3) 0.0228(10) Uani 1 1 d .
H3 H 0.8089 0.5028 0.5638 0.027 Uiso 1 1 calc R
C4 C 0.7892(5) 0.4484(4) 0.4215(4) 0.0191(9) Uani 1 1 d .
H4 H 0.8358 0.3779 0.4335 0.023 Uiso 1 1 calc R
C5 C 0.7362(5) 0.4778(4) 0.3258(3) 0.0140(9) Uani 1 1 d .
C6 C 0.7474(5) 0.4037(4) 0.2367(3) 0.0152(9) Uani 1 1 d .
H6A H 0.8657 0.4041 0.2101 0.018 Uiso 1 1 calc R
H6B H 0.7186 0.3281 0.2566 0.018 Uiso 1 1 calc R
C7 C 0.4592(5) 0.6272(4) -0.0516(3) 0.0146(9) Uani 1 1 d .
H7 H 0.3497 0.6285 -0.0207 0.018 Uiso 1 1 calc R
C8 C 0.4709(6) 0.6367(4) -0.1544(3) 0.0188(10) Uani 1 1 d .
H8 H 0.3707 0.6471 -0.1936 0.023 Uiso 1 1 calc R
C9 C 0.6306(6) 0.6309(4) -0.1994(4) 0.0226(10) Uani 1 1 d .
H9 H 0.6408 0.6336 -0.2700 0.027 Uiso 1 1 calc R
C10 C 0.7760(6) 0.6212(4) -0.1398(4) 0.0201(10) Uani 1 1 d .
H10 H 0.8868 0.6176 -0.1690 0.024 Uiso 1 1 calc R
C11 C 0.7560(5) 0.6168(4) -0.0379(3) 0.0152(9) Uani 1 1 d .
C12 C 0.9041(5) 0.6194(4) 0.0351(3) 0.0166(10) Uani 1 1 d .

loop_
_atom_site_aniso_label
_atom_site_aniso_U_11
_atom_site_aniso_U_22
_atom_site_aniso_U_33
_atom_site_aniso_U_23
_atom_site_aniso_U_13
_atom_site_aniso_U_12
Br1 0.01987(18) 0.01398(18) 0.01465(19) 0.00152(19) 0.0005(2) 0.00034(14)
Cr1 0.0099(3) 0.0133(3) 0.0108(3) 0.0010(3) -0.0007(3) -0.0002(2)
O1 0.0109(11) 0.0146(13) 0.0142(13) 0.0009(15) -0.0030(16) 0.0004(9)
O2 0.0112(13) 0.0190(16) 0.0165(17) 0.0027(12) -0.0020(11) -0.0002(11)
O3 0.0142(15) 0.027(2) 0.031(2) 0.0071(15) 0.0022(14) -0.0003(13)
N1 0.0104(16) 0.0149(19) 0.0150(18) 0.0001(15) -0.0019(14) -0.0019(14)
N2 0.0127(17) 0.0102(19) 0.0135(18) 0.0003(14) -0.0005(14) -0.0006(14)
C1 0.015(2) 0.018(2) 0.020(2) 0.0002(18) -0.0021(18) -0.0025(18)
C2 0.023(3) 0.019(3) 0.017(2) -0.0047(19) 0.000(2) -0.004(2)
C3 0.029(2) 0.025(3) 0.014(2) 0.007(2) -0.0044(19) -0.001(2)
C4 0.021(2) 0.016(2) 0.020(2) 0.0027(18) -0.0068(19) -0.0022(19)
C5 0.0088(18) 0.015(2) 0.018(2) 0.0015(17) -0.0026(16) -0.0038(16)
C6 0.015(2) 0.016(2) 0.015(2) -0.0009(17) -0.0045(17) 0.0035(17)
C7 0.013(2) 0.013(2) 0.018(2) 0.0006(17) -0.0013(16) -0.0004(16)
C8 0.022(2) 0.016(2) 0.019(2) 0.0029(18) -0.0079(19) -0.0009(18)
C9 0.032(3) 0.023(3) 0.013(2) 0.0003(19) 0.0006(19) -0.005(2)
C10 0.021(2) 0.019(3) 0.020(2) 0.0013(19) 0.008(2) -0.002(2)
C11 0.015(2) 0.012(2) 0.019(2) 0.0007(17) 0.0019(17) -0.0015(17)
C12 0.013(2) 0.015(2) 0.021(3) 0.0030(18) 0.0012(17) -0.0004(16)

loop_
_atom_type_symbol
_atom_type_description
_atom_type_scat_dispersion_real
_atom_type_scat_dispersion_imag
_atom_type_scat_source
C C 0.0033 0.0016 'International Tables Vol C Tables 4.2.6.8 and 6.1.1.4'
H H 0.0000 0.0000 'International Tables Vol C Tables 4.2.6.8 and 6.1.1.4'
Br Br -0.2901 2.4595 'International Tables Vol C Tables 4.2.6.8 and 6.1.1.4'
Cr Cr 0.3209 0.6236 'International Tables Vol C Tables 4.2.6.8 and 6.1.1.4'
N N 0.0061 0.0033 'International Tables Vol C Tables 4.2.6.8 and 6.1.1.4'
O O 0.0106 0.0060 'International Tables Vol C Tables 4.2.6.8 and 6.1.1.4'

loop_
_exptl_crystal_face_index_h
_exptl_crystal_face_index_k
_exptl_crystal_face_index_l
_exptl_crystal_face_perp_dist
_exptl_oxdiff_crystal_face_indexfrac_h
_exptl_oxdiff_crystal_face_indexfrac_k
_exptl_oxdiff_crystal_face_indexfrac_l
_exptl_oxdiff_crystal_face_x
_exptl_oxdiff_crystal_face_y
_exptl_oxdiff_crystal_face_z
0 -12 14 0.0287 -0.0000 -12.0000 14.0000 -0.6712 -0.5802 0.4962
-1 12 -14 0.0579 -1.0000 12.0000 -14.0000 0.7167 0.5940 -0.4188
9 8 -4 0.1033 9.0000 8.0000 -4.0000 0.0107 -0.0108 -0.9629
-10 3 -8 0.0941 -10.0000 3.0000 -8.0000 0.6457 0.5137 0.5956
-1 13 12 0.0364 -1.0000 13.0000 12.0000 0.6318 -0.7508 -0.1300
0 -14 -11 0.0521 -0.0000 -14.0000 -11.0000 -0.6414 0.7248 0.2468
-9 -11 1 0.0934 -9.0000 -11.0000 1.0000 -0.1448 0.1991 1.0080
8 -3 -12 0.0858 8.0000 -3.0000 -12.0000 -0.4511 0.5395 -0.6837
-1 3 -18 0.0640 -1.0000 3.0000 -18.0000 0.2884 0.9025 -0.2228
-8 -4 -11 0.0806 -8.0000 -4.0000 -11.0000 0.2211 0.7204 0.5945
9 6 10 0.1194 9.0000 6.0000 10.0000 -0.1616 -0.7058 -0.7385
0 17 -5 0.0588 0.0000 17.0000 -5.0000 0.8740 0.0613 -0.5227
10 -9 1 0.0970 10.0000 -9.0000 1.0000 -0.9088 -0.0859 -0.5176
-1 -9 -16 0.0531 -1.0000 -9.0000 -16.0000 -0.3206 0.9376 0.1276
1 -17 0 0.0396 1.0000 -17.0000 0.0000 -0.8935 0.1813 0.3845

loop_
_geom_angle_atom_site_label_1
_geom_angle_atom_site_label_2
_geom_angle_atom_site_label_3
_geom_angle
_geom_angle_site_symmetry_1
_geom_angle_site_symmetry_3
O1 Cr1 Br1 173.43(10) . .
O1 Cr1 Br1 96.56(7) 2_665 .
O1 Cr1 O1 79.01(10) . 2_665
O1 Cr1 N1 79.84(15) . .
O1 Cr1 N1 98.20(15) 2_665 .
O1 Cr1 N2 89.90(15) 2_665 .
O1 Cr1 N2 96.92(15) . .
O2 Cr1 Br1 93.84(9) . .
O2 Cr1 O1 166.03(13) . 2_665
O2 Cr1 O1 91.35(11) . .
O2 Cr1 N1 89.92(13) . .
O2 Cr1 N2 81.18(13) . .
N1 Cr1 Br1 96.13(11) . .
N2 Cr1 Br1 87.86(10) . .
N2 Cr1 N1 170.48(16) . .
Cr1 O1 Cr1 100.90(10) . 2_665
C6 O1 Cr1 123.7(3) . 2_665
C6 O1 Cr1 111.8(2) . .
C12 O2 Cr1 117.5(2) . .
C1 N1 Cr1 128.6(3) . .
C1 N1 C5 118.9(4) . .
C5 N1 Cr1 112.5(3) . .
C7 N2 Cr1 128.1(3) . .
C11 N2 Cr1 112.3(3) . .
C11 N2 C7 119.6(4) . .
N1 C1 H1 118.9 . .
N1 C1 C2 122.3(4) . .
C2 C1 H1 118.9 . .
C1 C2 H2 120.6 . .
C3 C2 C1 118.7(5) . .
C3 C2 H2 120.6 . .
C2 C3 H3 120.3 . .
C4 C3 C2 119.5(4) . .
C4 C3 H3 120.3 . .
C3 C4 H4 120.2 . .
C3 C4 C5 119.5(4) . .
C5 C4 H4 120.2 . .
N1 C5 C4 121.1(4) . .
N1 C5 C6 115.0(4) . .
C4 C5 C6 123.9(4) . .
O1 C6 C5 109.7(3) . .
O1 C6 H6A 109.7 . .
O1 C6 H6B 109.7 . .
C5 C6 H6A 109.7 . .
C5 C6 H6B 109.7 . .
H6A C6 H6B 108.2 . .
N2 C7 H7 119.4 . .
N2 C7 C8 121.2(4) . .
C8 C7 H7 119.4 . .
C7 C8 H8 120.5 . .
C7 C8 C9 119.1(4) . .
C9 C8 H8 120.5 . .
C8 C9 H9 120.4 . .
C8 C9 C10 119.2(4) . .
C10 C9 H9 120.4 . .
C9 C10 H10 120.7 . .
C11 C10 C9 118.7(4) . .
C11 C10 H10 120.7 . .
N2 C11 C10 122.0(4) . .
N2 C11 C12 114.3(4) . .
C10 C11 C12 123.6(4) . .
O2 C12 C11 114.2(3) . .
O3 C12 O2 126.1(4) . .
O3 C12 C11 119.7(4) . .

loop_
_geom_bond_atom_site_label_1
_geom_bond_atom_site_label_2
_geom_bond_distance
_geom_bond_site_symmetry_2
Br1 Cr1 2.4773(7) .
Cr1 O1 1.975(3) .
Cr1 O1 1.980(2) 2_665
Cr1 O2 1.954(3) .
Cr1 N1 2.074(4) .
Cr1 N2 2.045(4) .
O1 Cr1 1.980(2) 2_665
O1 C6 1.430(5) .
O2 C12 1.297(5) .
O3 C12 1.216(5) .
N1 C1 1.346(6) .
N1 C5 1.352(6) .
N2 C7 1.347(5) .
N2 C11 1.346(5) .
C1 H1 0.9500 .
C1 C2 1.384(7) .
C2 H2 0.9500 .
C2 C3 1.382(7) .
C3 H3 0.9500 .
C3 C4 1.372(7) .
C4 H4 0.9500 .
C4 C5 1.394(6) .
C5 C6 1.501(6) .
C6 H6A 0.9900 .
C6 H6B 0.9900 .
C7 H7 0.9500 .
C7 C8 1.385(6) .
C8 H8 0.9500 .
C8 C9 1.387(6) .
C9 H9 0.9500 .
C9 C10 1.393(6) .
C10 H10 0.9500 .
C10 C11 1.375(6) .
C11 C12 1.515(6) .

loop_
_geom_torsion_atom_site_label_1
_geom_torsion_atom_site_label_2
_geom_torsion_atom_site_label_3
_geom_torsion_atom_site_label_4
_geom_torsion
_geom_torsion_site_symmetry_1
Cr1 O1 C6 C5 -85.0(4) 2_665
Cr1 O1 C6 C5 35.8(4) .
Cr1 O2 C12 O3 179.7(4) .
Cr1 O2 C12 C11 1.2(5) .
Cr1 N1 C1 C2 -176.8(3) .
Cr1 N1 C5 C4 177.1(3) .
Cr1 N1 C5 C6 -2.6(4) .
Cr1 N2 C7 C8 179.9(3) .
Cr1 N2 C11 C10 176.9(4) .
Cr1 N2 C11 C12 -6.6(5) .
N1 C1 C2 C3 0.0(7) .
N1 C5 C6 O1 -21.0(5) .
N2 C7 C8 C9 2.2(7) .
N2 C11 C12 O2 3.8(6) .
N2 C11 C12 O3 -174.8(4) .
C1 N1 C5 C4 -0.3(6) .
C1 N1 C5 C6 180.0(4) .
C1 C2 C3 C4 0.0(7) .
C2 C3 C4 C5 -0.2(7) .
C3 C4 C5 N1 0.3(6) .
C3 C4 C5 C6 -180.0(4) .
C4 C5 C6 O1 159.2(4) .
C5 N1 C1 C2 0.1(6) .
C7 N2 C11 C10 -4.5(7) .
C7 N2 C11 C12 171.9(4) .
C7 C8 C9 C10 -3.2(7) .
C8 C9 C10 C11 0.4(7) .
C9 C10 C11 N2 3.5(7) .
C9 C10 C11 C12 -172.6(4) .
C10 C11 C12 O2 -179.8(4) .
C10 C11 C12 O3 1.6(7) .
C11 N2 C7 C8 1.6(6) .
